data_4342323
loop_
_publ_author_name
'Basnayake, Sajani A.'
'Su, Jie'
'Zou, Xiadong'
'Balkus, Jr, Kenneth J'

_publ_section_title
;
 Carbonate-Based Zeolitic Imidazolate Framework for Highly Selective CO2
 Capture.
;
_journal_issue 4
_journal_name_full 'Inorganic chemistry'
_journal_page_first 1816
_journal_page_last 1821
_journal_paper_doi 10.1021/ic5027174
_journal_volume 54
_journal_year 2015
_chemical_formula_moiety C8H16ClCoEuO6
_chemical_formula_sum 'C8 H16 Cl Co Eu O6'
_chemical_formula_weight 454.56
_chemical_name_systematic ' ?'
_space_group_IT_number 15
_symmetry_cell_setting monoclinic
_symmetry_space_group_name_Hall '-C 2yc'
_symmetry_space_group_name_H-M 'C 1 2/c 1'
_cell_angle_alpha 90.00000
_cell_angle_beta 121.9316(4)
_cell_angle_gamma 90.00000
_cell_formula_units_Z 8
_cell_length_a 18.05076(10)
_cell_length_b 11.58355(6)
_cell_length_c 14.95352(7)
_cell_measurement_temperature 293
_cell_volume 2653.53(3)
_computing_structure_refinement FULLPROF
_diffrn_ambient_temperature 293
_diffrn_radiation_type Synchrotron
_diffrn_radiation_wavelength 0.666332
_diffrn_reflns_theta_max 36.0
_diffrn_reflns_theta_min 3.10
_diffrn_source 'CRISTAL  Beamline, SOLEIL'
_exptl_crystal_density_diffrn 2.276
_pd_instr_location ' ?'
_pd_meas_2theta_range_inc 0.002000
_pd_meas_2theta_range_max 35.99800
_pd_meas_2theta_range_min 3.10000
_pd_meas_number_of_points 16450
_pd_proc_2theta_range_inc 0.002000
_pd_proc_2theta_range_max 36.0015
_pd_proc_2theta_range_min 3.1035
_pd_proc_ls_pref_orient_corr ' ?'
_pd_proc_ls_prof_R_factor 10.2688
_pd_proc_ls_prof_wR_expected 12.1338
_pd_proc_ls_prof_wR_factor 13.4198
_pd_proc_wavelength 0.666332
_pd_spec_mounting ' ?'
_refine_ls_number_parameters 42
_refine_ls_number_reflns 1143
_refine_ls_number_restraints 0
_refine_ls_R_I_factor 6.0581
_cod_data_source_file ic5027174_si_002.cif
_cod_data_source_block EuCoCl(Gly)2
_cod_depositor_comments
;
The following automatic conversions were performed:

'_symmetry_cell_setting' value 'Monoclinic' changed to 'monoclinic'
according to
/usr/data/users/saulius/crontab/automatic-downloads/rss-feeds/ACS/lib/dictionaries/cif_core.dic
dictionary named 'cif_core.dic' version 2.4.2 from 2011-04-26.

Automatic conversion script
Id: cif_fix_values 3008 2015-01-20 13:52:24Z robertas 

 Adding full bibliography for 4342323.cif.
;
_cod_original_cell_volume 2653.53(2)
_cod_original_sg_symbol_H-M 'C 2/C'
_cod_database_code 4342323
_pd_proc_ls_prof_cr_factor 19.7780
_pd_proc_ls_prof_cwr_factor 21.6220
_pd_proc_ls_prof_cwr_expected 19.5501
_pd_proc_ls_prof_chi2 1.2232
_pd_proc_ls_prof_echi2 1.1918

loop_
_symmetry_equiv_pos_as_xyz
x,y,z
-x,y,-z+1/2
-x,-y,-z
x,-y,z+1/2
x+1/2,y+1/2,z
-x+1/2,y+1/2,-z+1/2
-x+1/2,-y+1/2,-z
x+1/2,-y+1/2,z+1/2

loop_
_atom_site_label
_atom_site_fract_x
_atom_site_fract_y
_atom_site_fract_z
_atom_site_U_iso_or_equiv
_atom_site_occupancy
_atom_site_adp_type
_atom_site_type_symbol
A_1 0.35210 0.70794 0.60945 0.056(3) 1.00000 Uiso H
A_2 0.38471 0.72296 0.56574 0.056(3) 1.00000 Uiso C
A_3 0.46067 0.65622 0.60626 0.056(3) 1.00000 Uiso O
A_4 0.33724 0.69895 0.48272 0.056(3) 1.00000 Uiso H
A_5 0.40422 0.85089 0.57050 0.056(3) 1.00000 Uiso C
A_6 0.45283 0.87030 0.52221 0.056(3) 1.00000 Uiso O
A_7 0.44083 0.87931 0.65386 0.056(3) 1.00000 Uiso H
A_8 0.34234 0.89996 0.52978 0.056(3) 1.00000 Uiso H
A_9 0.40271 0.86393 0.41146 0.056(3) 1.00000 Uiso C
A_10 0.35175 0.79626 0.38311 0.056(3) 1.00000 Uiso H
A_11 0.46421 0.83605 0.37642 0.056(3) 1.00000 Uiso C
A_12 0.36946 0.94651 0.37567 0.056(3) 1.00000 Uiso H
A_13 0.51184 0.72488 0.42515 0.056(3) 1.00000 Uiso O
A_14 0.50937 0.90939 0.39592 0.056(3) 1.00000 Uiso H
A_15 0.42654 0.82537 0.28992 0.056(3) 1.00000 Uiso H
B_1 0.69258 0.64037 0.29361 0.039(3) 1.00000 Uiso H
B_2 0.66228 0.62952 0.34054 0.039(3) 1.00000 Uiso C
B_3 0.58888 0.55945 0.28326 0.039(3) 1.00000 Uiso O
B_4 0.64232 0.71669 0.35037 0.039(3) 1.00000 Uiso H
B_5 0.72970 0.58391 0.44620 0.039(3) 1.00000 Uiso C
B_6 0.68502 0.54137 0.49398 0.039(3) 1.00000 Uiso O
B_7 0.76737 0.51506 0.43657 0.039(3) 1.00000 Uiso H
B_8 0.77596 0.65314 0.49389 0.039(3) 1.00000 Uiso H
B_9 0.72411 0.56828 0.60368 0.039(3) 1.00000 Uiso C
B_10 0.79162 0.53503 0.65140 0.039(3) 1.00000 Uiso H
B_11 0.66993 0.51312 0.64020 0.039(3) 1.00000 Uiso C
B_12 0.72671 0.66237 0.61710 0.039(3) 1.00000 Uiso H
B_13 0.58191 0.55279 0.57712 0.039(3) 1.00000 Uiso O
B_14 0.69794 0.53525 0.72404 0.039(3) 1.00000 Uiso H
B_15 0.67348 0.41901 0.63465 0.039(3) 1.00000 Uiso H
AB 0.97764(10) 0.03876(14) 0.11280(13) 0.0063(9) 1.00000 Uani EU
CD 0.0428(2) -0.2192(3) 0.0761(3) 0.00000 1.00000 Uani CO
EF 0.1596(4) 0.3101(6) 0.7087(5) 0.00000 1.00000 Uani CL

loop_
_atom_site_aniso_label
_atom_site_aniso_U_11
_atom_site_aniso_U_22
_atom_site_aniso_U_33
_atom_site_aniso_U_12
_atom_site_aniso_U_13
_atom_site_aniso_U_23
_atom_site_aniso_type_symbol
AB 0.0146(11) 0.0043(15) 0.00000 0.00000 0.00000 0.00000 EU
CD 0.00000 0.00000 0.00000 0.00000 0.00000 0.00000 CO
EF 0.00000 0.00000 0.00000 0.00000 0.00000 0.00000 CL

loop_
_atom_type_symbol
_atom_type_scat_Cromer_Mann_a1
_atom_type_scat_Cromer_Mann_b1
_atom_type_scat_Cromer_Mann_a2
_atom_type_scat_Cromer_Mann_b2
_atom_type_scat_Cromer_Mann_a3
_atom_type_scat_Cromer_Mann_b3
_atom_type_scat_Cromer_Mann_a4
_atom_type_scat_Cromer_Mann_b4
_atom_type_scat_Cromer_Mann_c
_atom_type_scat_dispersion_real
_atom_type_scat_dispersion_imag
_atom_type_scat_source
h 0.49300 10.51090 0.32291 26.12570 0.14019 3.14236 0.04081 57.79970 0.00304 0.00000 0.00000 International_Tables_for_Crystallography_Vol.C(1991)_Tables_6.1.1.4_and_6.1.1.5
c 2.31000 20.84390 1.02000 10.20750 1.58860 0.56870 0.86500 51.65120 0.21560 0.00200 0.00200 International_Tables_for_Crystallography_Vol.C(1991)_Tables_6.1.1.4_and_6.1.1.5
o 3.04850 13.27710 2.28680 5.70110 1.54630 0.32390 0.86700 32.90890 0.25080 0.00800 0.00600 International_Tables_for_Crystallography_Vol.C(1991)_Tables_6.1.1.4_and_6.1.1.5
eu 24.62740 2.38790 19.08860 0.19420 13.76030 13.75460 2.92270 123.17400 2.57450 -0.54200 3.66900 International_Tables_for_Crystallography_Vol.C(1991)_Tables_6.1.1.4_and_6.1.1.5
co 12.28410 4.27910 7.34090 0.27840 4.00340 13.53590 2.34880 71.16920 1.01180 0.29900 0.97300 International_Tables_for_Crystallography_Vol.C(1991)_Tables_6.1.1.4_and_6.1.1.5
cl 11.46040 0.01040 7.19640 1.16620 6.25560 18.51940 1.64550 47.77840 -9.55740 0.13200 0.15900 International_Tables_for_Crystallography_Vol.C(1991)_Tables_6.1.1.4_and_6.1.1.5
